data_7242176
loop_
_publ_author_name
'da Cunha, Tamyris T.'
'da Silveira, Cleverton O. C.'
'Barbosa, Vitor M. M.'
'Oliveira, Willian X. C.'
'da Silva J\'unior, Eufr\^anio N.'
'Ferreira, Fabio F.'
'Pedroso, Emerson F.'
'Pereira, Cynthia L. M.'

_publ_section_title
;
 Ferromagnetic coupling in a dicopper(ii) oxamate complex bridged by
 carboxylate groups
;
_journal_issue 9
_journal_name_full CrystEngComm
_journal_page_first 1885
_journal_page_last 1897
_journal_paper_doi 10.1039/D0CE01742F
_journal_volume 23
_journal_year 2021
_chemical_compound_source UFMG
_chemical_formula_moiety 'C16 H12 Cu N2 O8'
_chemical_formula_sum 'C16 H12 Cu N2 O8'
_chemical_formula_weight 423.821
_chemical_name_common Cufenox
_chemical_name_mineral ??
_space_group_crystal_system monoclinic
_space_group_IT_number 14
_space_group_name_Hall '-P 2ybc'
_space_group_name_H-M_alt 'P 1 21/c 1'
_atom_sites_solution_hydrogens geom
_audit_creation_method 'TOPAS-Academic 7 + PLATON'
_audit_update_record
;
2021-01-16 deposited with the CCDC.	2021-01-22 downloaded from the CCDC.
;
_cell_angle_alpha 90
_cell_angle_beta 95.931(6)
_cell_angle_gamma 90
_cell_formula_units_Z 2
_cell_length_a 9.3282(5)
_cell_length_b 9.0226(5)
_cell_length_c 9.2963(5)
_cell_measurement_pressure 100
_cell_measurement_temperature 298(2)
_cell_volume 778.23(7)
_computing_cell_refinement 'TOPAS-Academic v.7'
_computing_data_collection WinXPOW
_computing_data_reduction 'TOPAS-Academic v.7'
_computing_molecular_graphics 'Mercury 2020.2'
_computing_publication_material 'Mercury 2020.2'
_computing_structure_refinement 'TOPAS-Academic 6'
_computing_structure_solution 'ab initio algorithm (DASH)'
_diffrn_ambient_pressure 100
_diffrn_ambient_temperature 298
_diffrn_measurement_device_type 'Stoe STADI-P diffractometer'
_diffrn_radiation_monochromator none
_diffrn_radiation_probe x-ray
_diffrn_radiation_type 'Cu K\a~1~'
_diffrn_radiation_wavelength 1.54056
_diffrn_source 'sealed X-ray tube'
_diffrn_source_type 'Stoe STADI-P'
_exptl_absorpt_coefficient_mu 2.48805
_exptl_absorpt_process_details
;
;
_exptl_crystal_colour white
_exptl_crystal_density_diffrn 1.8086
_exptl_crystal_description powder
_exptl_crystal_F_000 430
_exptl_crystal_recrystallization_method ethanol
_pd_calc_method 'Rietveld Refinement'
_pd_char_colour white
_pd_meas_number_of_points 2132
_pd_meas_scan_method step
_pd_proc_2theta_range_inc 0.015
_pd_proc_2theta_range_max 90.185
_pd_proc_2theta_range_min 2
_pd_proc_info_excluded_regions none
_pd_proc_ls_background_function '20-term Chebyschev polynomial'
_pd_proc_ls_pref_orient_corr none
_pd_proc_ls_profile_function 'Fundamental parameters approach'
_pd_proc_ls_prof_R_factor 0.03595
_pd_proc_ls_prof_wR_expected 0.01851
_pd_proc_ls_prof_wR_factor 0.04951
_pd_proc_number_of_points 2132
_pd_spec_mounting 'cellulose acetate foil'
_pd_spec_mount_mode transmission
_refine_ls_extinction_method none
_refine_ls_goodness_of_fit_all 2.674
_refine_ls_hydrogen_treatment refall
_refine_ls_matrix_type full
_refine_ls_number_constraints 0
_refine_ls_number_parameters 106
_refine_ls_number_restraints 31
_refine_ls_R_I_factor 0.01457
_refine_ls_shift/su_max 0.0001
_refine_ls_shift/su_mean 0.0001
_refine_ls_weighting_scheme sigma
_reflns_d_resolution_high 9.2783
_reflns_d_resolution_low 1.53102
_reflns_limit_h_max 6
_reflns_limit_h_min 0
_reflns_limit_k_max 5
_reflns_limit_k_min 0
_reflns_limit_l_max 6
_reflns_limit_l_min -6
_reflns_number_total 224
_cod_data_source_file d0ce01742f2.cif
_cod_data_source_block Cufenox-V4
_cod_depositor_comments 'Adding full bibliography for 7242174--7242176.cif.'
_cod_original_sg_symbol_H-M 'P 21/c'
_cod_database_code 7242176

loop_
_symmetry_equiv_pos_as_xyz
'x, y, z '
'-x, y+1/2, -z+1/2 '
'x, -y+1/2, z+1/2 '
'-x, -y, -z '

loop_
_atom_site_label
_atom_site_type_symbol
_atom_site_symmetry_multiplicity
_atom_site_fract_x
_atom_site_fract_y
_atom_site_fract_z
_atom_site_occupancy
_atom_site_B_iso_or_equiv
_atom_site_U_iso_or_equiv
Cu1 Cu 2 0.5 0.5 0.5 1 4.07(8) 0.05155
C2 C 4 0.3623(2) 0.3148(3) 0.6462(3) 1 4.07(8) 0.05155
N1 N 4 0.2729(2) 0.2113(2) 0.6916(2) 1 4.07(8) 0.05155
O3 O 4 0.3335(5) 0.3879(4) 0.5335(3) 1 4.07(8) 0.05155
C1 C 4 0.5181(2) 0.3116(3) 0.7187(3) 1 4.07(8) 0.05155
C3 C 4 0.12611(19) 0.18827(15) 0.64737(13) 1 4.07(8) 0.05155
O2 O 4 0.5457(5) 0.2430(6) 0.8311(4) 1 4.07(8) 0.05155
O1 O 4 0.6016(4) 0.4065(4) 0.6675(5) 1 4.07(8) 0.05155
C4 C 4 0.0422(2) 0.2759(2) 0.54768(16) 1 4.07(8) 0.05155
C8 C 4 0.0653(2) 0.06661(16) 0.71152(16) 1 4.07(8) 0.05155
C5 C 4 -0.1041(2) 0.24331(19) 0.51073(16) 1 4.07(8) 0.05155
C7 C 4 -0.0804(2) 0.0313(2) 0.67680(16) 1 4.07(8) 0.05155
C6 C 4 -0.16550(19) 0.12027(17) 0.57575(14) 1 4.07(8) 0.05155
O4 O 4 -0.3069(3) 0.0863(3) 0.5422(2) 1 4.07(8) 0.05155
H4 H 4 0.0844(2) 0.3602(2) 0.50508(16) 1 4.88(10) 0.06186
H5 H 4 -0.1620(2) 0.30321(19) 0.44193(16) 1 4.88(10) 0.06186
H8 H 4 0.1245(2) 0.00701(16) 0.77953(16) 1 4.88(10) 0.06186
H1 H 4 0.3108(2) 0.1533(2) 0.7600(2) 1 4.88(10) 0.06186
H4A H 4 -0.3241(3) 0.0663(3) 0.4368(2) 1 4.88(10) 0.06186
H7 H 4 -0.1219(2) -0.0527(2) 0.72050(16) 1 4.88(10) 0.06186

loop_
_atom_type_symbol
_atom_type_description
_atom_type_scat_dispersion_real
_atom_type_scat_dispersion_imag
_atom_type_scat_source
C C 0.0181 0.0091 'International Tables Vol C Tables 4.2.6.8'
O O 0.0492 0.0322 'International Tables Vol C Tables 4.2.6.8'
N N 0.0311 0.0180 'International Tables Vol C Tables 4.2.6.8'
Cu Cu -1.9646 0.5888 'International Tables Vol C Tables 4.2.6.8'

loop_
_geom_angle_atom_site_label_1
_geom_angle_atom_site_label_2
_geom_angle_atom_site_label_3
_geom_angle
_geom_angle_site_symmetry_1
_geom_angle_site_symmetry_2
_geom_angle_site_symmetry_3
_geom_angle_publ_flag
O1 Cu1 O3 88.67(15) 1_555 . 1_555 n

loop_
_geom_bond_atom_site_label_1
_geom_bond_atom_site_label_2
_geom_bond_distance
_geom_bond_site_symmetry_1
_geom_bond_site_symmetry_2
_geom_bond_publ_flag
Cu1 O3 1.906(4) . 1_555 n
